data_7060666
loop_
_publ_author_name
'Rahimi, Naser'
'Zargarian, Davit'

_publ_section_title
;
 Cationic tetra- and pentacoordinate complexes of nickel based on POCN-
 and POCOP-type pincer ligands: synthesis, characterization, and ligand
 exchange studies
;
_journal_issue 33
_journal_name_full 'New Journal of Chemistry'
_journal_page_first 15063
_journal_page_last 15073
_journal_paper_doi 10.1039/D1NJ01355F
_journal_volume 45
_journal_year 2021
_chemical_formula_moiety 'F6 Sb, C19 H30 N2 Ni O2 P'
_chemical_formula_sum 'C19 H30 F6 N2 Ni O2 P Sb'
_chemical_formula_weight 643.88
_space_group_crystal_system monoclinic
_space_group_IT_number 14
_space_group_name_Hall '-P 2yn'
_space_group_name_H-M_alt 'P 1 21/n 1'
_atom_sites_solution_hydrogens geom
_atom_sites_solution_primary dual
_audit_creation_date 2021-05-04
_audit_creation_method
;
Olex2 1.3
(compiled 2020.11.12 svn.r5f609507 for OlexSys, GUI svn.r6272)
;
_audit_update_record
;
2021-05-04 deposited with the CCDC.	2021-05-10 downloaded from the CCDC.
;
_cell_angle_alpha 90
_cell_angle_beta 94.072(2)
_cell_angle_gamma 90
_cell_formula_units_Z 4
_cell_length_a 17.1313(9)
_cell_length_b 8.0007(4)
_cell_length_c 17.8969(9)
_cell_measurement_reflns_used 9799
_cell_measurement_temperature 100
_cell_measurement_theta_max 72.135
_cell_measurement_theta_min 3.451
_cell_volume 2446.8(2)
_computing_cell_refinement
'SAINT (2013) V8.38A; Integration Software for Single Crystal Data. Bruker AXS Inc., Madison, WI 53719-1173.'
_computing_data_collection
;
APEX 2 (2013) Bruker AXS Inc., Madison, WI 53719-1173.
;
_computing_data_reduction
'SAINT (2013) V8.38A; Integration Software for Single Crystal Data. Bruker AXS Inc., Madison, WI 53719-1173.'
_computing_molecular_graphics 'Olex2 1.3 (Dolomanov et al., 2009)'
_computing_publication_material 'Olex2 1.3 (Dolomanov et al., 2009)'
_computing_structure_refinement 'XL  (Sheldrick, 2008)'
_computing_structure_solution 'XT (Sheldrick, 2015)'
_diffrn_ambient_temperature 100
_diffrn_detector 'CCD area detector'
_diffrn_detector_area_resol_mean 8.3
_diffrn_detector_type 'Bruker APEX2 CCD'
_diffrn_measured_fraction_theta_full 0.985
_diffrn_measured_fraction_theta_max 0.978
_diffrn_measurement_device 'three-circle diffractometer'
_diffrn_measurement_device_type 'Bruker Smart APEX'
_diffrn_measurement_method '\w scans'
_diffrn_radiation_collimation 'Focusing mirrors'
_diffrn_radiation_monochromator 'Quazar MX Mirror Optics'
_diffrn_radiation_probe x-ray
_diffrn_radiation_type CuK\a
_diffrn_radiation_wavelength 1.54178
_diffrn_reflns_av_R_equivalents 0.0280
_diffrn_reflns_av_unetI/netI 0.0096
_diffrn_reflns_Laue_measured_fraction_full 0.985
_diffrn_reflns_Laue_measured_fraction_max 0.978
_diffrn_reflns_limit_h_max 20
_diffrn_reflns_limit_h_min -17
_diffrn_reflns_limit_k_max 9
_diffrn_reflns_limit_k_min -9
_diffrn_reflns_limit_l_max 22
_diffrn_reflns_limit_l_min -22
_diffrn_reflns_number 87803
_diffrn_reflns_point_group_measured_fraction_full 0.985
_diffrn_reflns_point_group_measured_fraction_max 0.978
_diffrn_reflns_theta_full 67.679
_diffrn_reflns_theta_max 72.149
_diffrn_reflns_theta_min 3.451
_diffrn_source 'Microfocus Source'
_diffrn_source_current 0.65
_diffrn_source_power 0.02912
_diffrn_source_target Cu
_diffrn_source_type 'Incoatec I\mS High Brilliance Microsource'
_diffrn_source_voltage 44.8
_exptl_absorpt_coefficient_mu 10.922
_exptl_absorpt_correction_T_max 0.7536
_exptl_absorpt_correction_T_min 0.5574
_exptl_absorpt_correction_type multi-scan
_exptl_absorpt_process_details
'SADABS-2016/2 (Bruker,2016/2) was used for absorption correction. wR2(int) was 0.1262 before and 0.0419 after correction. The Ratio of minimum to maximum transmission is 0.7396. The \l/2 correction factor is Not present.'
_exptl_crystal_colour brown
_exptl_crystal_colour_primary brown
_exptl_crystal_density_diffrn 1.748
_exptl_crystal_description block
_exptl_crystal_F_000 1288
_exptl_crystal_size_max 0.18
_exptl_crystal_size_mid 0.14
_exptl_crystal_size_min 0.07
_refine_diff_density_max 0.446
_refine_diff_density_min -1.467
_refine_diff_density_rms 0.082
_refine_ls_extinction_method none
_refine_ls_goodness_of_fit_ref 1.122
_refine_ls_hydrogen_treatment constr
_refine_ls_matrix_type full
_refine_ls_number_parameters 294
_refine_ls_number_reflns 4717
_refine_ls_number_restraints 0
_refine_ls_restrained_S_all 1.122
_refine_ls_R_factor_all 0.0229
_refine_ls_R_factor_gt 0.0229
_refine_ls_shift/su_max 0.002
_refine_ls_shift/su_mean 0.000
_refine_ls_structure_factor_coef Fsqd
_refine_ls_weighting_details 'w=1/[\s^2^(Fo^2^)+(0.0340P)^2^+2.7822P] where P=(Fo^2^+2Fc^2^)/3'
_refine_ls_weighting_scheme calc
_refine_ls_wR_factor_gt 0.0599
_refine_ls_wR_factor_ref 0.0602
_reflns_Friedel_coverage 0.000
_reflns_number_gt 4709
_reflns_number_total 4717
_reflns_threshold_expression 'I > 2\s(I)'
_cod_data_source_file d1nj01355f2.cif
_cod_data_source_block naser1
_cod_depositor_comments
;
The following automatic conversions were performed:

data item '_diffrn_radiation_probe' value 'X-ray' was changed to
'x-ray' in accordance with the
/home/data/users/saulius/crontab/automatic-downloads/rss-feeds/RSC/lib/dictionaries/cif_core.dic
dictionary named 'cif_core.dic' version 2.4.2 last updated on
2011-04-26.

Automatic conversion script
Id: cif_fix_values 7556 2019-12-06 15:28:31Z antanas 

 Adding full bibliography for 7060661--7060668.cif.
;
_cod_database_code 7060666
_shelx_shelxl_version_number 2018/3
_shelx_space_group_comment
;
The symmetry employed for this shelxl refinement is uniquely defined
by the following loop, which should always be used as a source of
symmetry information in preference to the above space-group names.
They are only intended as comments.
;
_shelx_estimated_absorpt_t_max 0.515
_shelx_estimated_absorpt_t_min 0.244
_olex2_refinement_description
;
1.a Ternary CH refined with riding coordinates:
 C12(H12), C15(H15)
1.b Secondary CH2 refined with riding coordinates:
 C7(H7A,H7B), C8(H8A,H8B), C9(H9A,H9B), C10(H10A,H10B), C11(H11A,H11B)
1.c Aromatic/amide H refined with riding coordinates:
 C3(H3), C4(H4), C5(H5)
1.d Idealised Me refined as rotating group:
 C13(H13A,H13B,H13C), C14(H14A,H14B,H14C), C16(H16A,H16B,H16C), C17(H17A,H17B,
 H17C), C19(H19A,H19B,H19C)
;
_olex2_exptl_crystal_mounting_method 'mounted on a cryoloop'
_olex2_submission_special_instructions 'No special instructions were received'

loop_
_space_group_symop_operation_xyz
'x, y, z'
'-x+1/2, y+1/2, -z+1/2'
'-x, -y, -z'
'x-1/2, -y-1/2, z-1/2'

loop_
_atom_site_label
_atom_site_type_symbol
_atom_site_fract_x
_atom_site_fract_y
_atom_site_fract_z
_atom_site_U_iso_or_equiv
_atom_site_adp_type
_atom_site_occupancy
_atom_site_site_symmetry_order
_atom_site_calc_flag
_atom_site_refinement_flags_posn
_atom_site_refinement_flags_adp
_atom_site_refinement_flags_occupancy
_atom_site_disorder_assembly
_atom_site_disorder_group
Sb1 Sb 0.73828(2) 0.40841(2) 0.41096(2) 0.01358(6) Uani 1 1 d . . . . .
F1 F 0.76003(9) 0.58907(17) 0.47632(8) 0.0272(3) Uani 1 1 d . . . . .
F2 F 0.83759(8) 0.3194(2) 0.43693(9) 0.0298(3) Uani 1 1 d . . . . .
F3 F 0.77870(9) 0.5329(2) 0.33359(8) 0.0350(4) Uani 1 1 d . . . . .
F4 F 0.69685(9) 0.2911(2) 0.48987(9) 0.0346(4) Uani 1 1 d . . . . .
F5 F 0.63787(8) 0.49742(17) 0.38576(7) 0.0228(3) Uani 1 1 d . . . . .
F6 F 0.71577(9) 0.2321(2) 0.34465(11) 0.0408(4) Uani 1 1 d . . . . .
Ni1 Ni 0.47493(2) 0.28711(4) 0.27769(2) 0.00995(8) Uani 1 1 d . . . . .
P1 P 0.49208(3) 0.32209(6) 0.16220(3) 0.01021(10) Uani 1 1 d . . . . .
O1 O 0.44169(9) 0.48844(19) 0.13316(8) 0.0150(3) Uani 1 1 d . . . . .
O2 O 0.40737(11) 0.0723(2) 0.50778(9) 0.0207(3) Uani 1 1 d . . . . .
N1 N 0.43225(10) 0.2855(2) 0.37997(9) 0.0118(3) Uani 1 1 d . . . . .
N21 N 0.54487(11) 0.1037(2) 0.29443(10) 0.0138(4) Uani 1 1 d . . . . .
C1 C 0.41156(12) 0.4724(2) 0.25989(11) 0.0124(4) Uani 1 1 d . . . . .
C2 C 0.40056(12) 0.5529(3) 0.19073(12) 0.0139(4) Uani 1 1 d . . . . .
C3 C 0.35252(13) 0.6912(3) 0.17953(12) 0.0172(4) Uani 1 1 d . . . . .
H3 H 0.345368 0.743147 0.131802 0.021 Uiso 1 1 calc R U . . .
C4 C 0.31489(13) 0.7518(3) 0.24092(13) 0.0192(4) Uani 1 1 d . . . . .
H4 H 0.281646 0.846620 0.234725 0.023 Uiso 1 1 calc R U . . .
C5 C 0.32523(13) 0.6761(3) 0.31065(13) 0.0168(4) Uani 1 1 d . . . . .
H5 H 0.299781 0.719688 0.351909 0.020 Uiso 1 1 calc R U . . .
C6 C 0.37332(12) 0.5352(3) 0.31991(11) 0.0132(4) Uani 1 1 d . . . . .
C7 C 0.39060(14) 0.4479(3) 0.39340(12) 0.0173(4) Uani 1 1 d . . . . .
H7A H 0.341214 0.425382 0.417150 0.021 Uiso 1 1 calc R U . . .
H7B H 0.423924 0.519783 0.427525 0.021 Uiso 1 1 calc R U . . .
C8 C 0.37609(12) 0.1414(3) 0.37638(12) 0.0147(4) Uani 1 1 d . . . . .
H8A H 0.402753 0.041491 0.357773 0.018 Uiso 1 1 calc R U . . .
H8B H 0.331526 0.167983 0.340060 0.018 Uiso 1 1 calc R U . . .
C9 C 0.34490(14) 0.1008(3) 0.45182(13) 0.0191(5) Uani 1 1 d . . . . .
H9A H 0.312184 0.194658 0.467559 0.023 Uiso 1 1 calc R U . . .
H9B H 0.311498 -0.000154 0.446865 0.023 Uiso 1 1 calc R U . . .
C10 C 0.45709(14) 0.2153(3) 0.51543(12) 0.0194(5) Uani 1 1 d . . . . .
H10A H 0.499080 0.194727 0.555268 0.023 Uiso 1 1 calc R U . . .
H10B H 0.426368 0.313079 0.530325 0.023 Uiso 1 1 calc R U . . .
C11 C 0.49318(12) 0.2526(3) 0.44240(11) 0.0149(4) Uani 1 1 d . . . . .
H11A H 0.527733 0.351430 0.449135 0.018 Uiso 1 1 calc R U . . .
H11B H 0.525740 0.156494 0.428880 0.018 Uiso 1 1 calc R U . . .
C12 C 0.45024(13) 0.1616(3) 0.09943(11) 0.0152(4) Uani 1 1 d . . . . .
H12 H 0.451579 0.203147 0.046843 0.018 Uiso 1 1 calc R U . . .
C13 C 0.36460(14) 0.1366(3) 0.11598(13) 0.0226(5) Uani 1 1 d . . . . .
H13A H 0.361915 0.099647 0.167938 0.034 Uiso 1 1 calc R U . . .
H13B H 0.340766 0.051857 0.082052 0.034 Uiso 1 1 calc R U . . .
H13C H 0.336281 0.242438 0.108558 0.034 Uiso 1 1 calc R U . . .
C14 C 0.49701(15) -0.0012(3) 0.10631(13) 0.0241(5) Uani 1 1 d . . . . .
H14A H 0.551405 0.020544 0.095614 0.036 Uiso 1 1 calc R U . . .
H14B H 0.474071 -0.083102 0.070436 0.036 Uiso 1 1 calc R U . . .
H14C H 0.495535 -0.045263 0.157275 0.036 Uiso 1 1 calc R U . . .
C15 C 0.59111(12) 0.3695(3) 0.13896(12) 0.0158(4) Uani 1 1 d . . . . .
H15 H 0.624624 0.270699 0.153359 0.019 Uiso 1 1 calc R U . . .
C16 C 0.59866(15) 0.4035(3) 0.05542(13) 0.0241(5) Uani 1 1 d . . . . .
H16A H 0.653139 0.430899 0.047184 0.036 Uiso 1 1 calc R U . . .
H16B H 0.564844 0.497448 0.039324 0.036 Uiso 1 1 calc R U . . .
H16C H 0.582829 0.303720 0.026385 0.036 Uiso 1 1 calc R U . . .
C17 C 0.62046(14) 0.5175(3) 0.18777(13) 0.0245(5) Uani 1 1 d . . . . .
H17A H 0.588350 0.616204 0.175018 0.037 Uiso 1 1 calc R U . . .
H17B H 0.675129 0.541147 0.178739 0.037 Uiso 1 1 calc R U . . .
H17C H 0.616650 0.489677 0.240710 0.037 Uiso 1 1 calc R U . . .
C18 C 0.59174(12) 0.0039(3) 0.30470(11) 0.0136(4) Uani 1 1 d . . . . .
C19 C 0.65162(14) -0.1238(3) 0.31854(13) 0.0199(5) Uani 1 1 d . . . . .
H19A H 0.688726 -0.118585 0.279380 0.030 Uiso 1 1 calc R U . . .
H19B H 0.626940 -0.234331 0.318054 0.030 Uiso 1 1 calc R U . . .
H19C H 0.679479 -0.104391 0.367507 0.030 Uiso 1 1 calc R U . . .

loop_
_atom_site_aniso_label
_atom_site_aniso_U_11
_atom_site_aniso_U_22
_atom_site_aniso_U_33
_atom_site_aniso_U_23
_atom_site_aniso_U_13
_atom_site_aniso_U_12
Sb1 0.01158(9) 0.01303(9) 0.01671(8) -0.00289(4) 0.00496(5) -0.00027(4)
F1 0.0362(9) 0.0221(7) 0.0234(7) -0.0100(5) 0.0026(6) 0.0016(6)
F2 0.0153(7) 0.0356(8) 0.0380(8) -0.0136(7) -0.0018(6) 0.0053(6)
F3 0.0307(8) 0.0564(10) 0.0190(7) 0.0042(7) 0.0108(6) -0.0136(8)
F4 0.0274(8) 0.0339(8) 0.0431(9) 0.0228(7) 0.0067(6) -0.0020(6)
F5 0.0187(7) 0.0258(7) 0.0246(7) 0.0053(5) 0.0057(5) 0.0072(5)
F6 0.0218(8) 0.0359(9) 0.0629(11) -0.0340(8) -0.0089(7) 0.0047(6)
Ni1 0.01197(18) 0.01094(17) 0.00719(16) 0.00100(12) 0.00244(12) 0.00195(12)
P1 0.0104(2) 0.0127(2) 0.0077(2) 0.00110(17) 0.00191(17) 0.00018(18)
O1 0.0164(8) 0.0175(7) 0.0113(7) 0.0043(6) 0.0028(5) 0.0043(6)
O2 0.0281(9) 0.0183(8) 0.0167(8) 0.0055(6) 0.0088(6) 0.0012(6)
N1 0.0150(9) 0.0112(8) 0.0096(8) -0.0009(6) 0.0029(6) -0.0004(7)
N21 0.0161(9) 0.0163(9) 0.0093(8) 0.0005(6) 0.0024(7) 0.0011(7)
C1 0.0112(10) 0.0106(9) 0.0153(9) -0.0002(7) 0.0014(7) -0.0009(7)
C2 0.0111(10) 0.0146(9) 0.0160(10) 0.0006(8) 0.0018(7) -0.0003(8)
C3 0.0145(10) 0.0158(10) 0.0211(10) 0.0055(8) -0.0007(8) 0.0010(8)
C4 0.0145(11) 0.0132(10) 0.0299(12) 0.0019(9) 0.0024(8) 0.0034(8)
C5 0.0129(10) 0.0141(10) 0.0241(11) -0.0025(8) 0.0067(8) 0.0005(8)
C6 0.0129(10) 0.0109(9) 0.0163(10) 0.0000(8) 0.0041(7) -0.0023(8)
C7 0.0250(12) 0.0123(9) 0.0153(10) -0.0007(8) 0.0068(8) 0.0029(9)
C8 0.0138(10) 0.0141(10) 0.0165(10) -0.0009(8) 0.0043(8) -0.0027(8)
C9 0.0185(12) 0.0174(11) 0.0227(11) 0.0023(8) 0.0101(9) -0.0015(8)
C10 0.0272(12) 0.0205(11) 0.0109(9) 0.0003(8) 0.0038(8) 0.0007(9)
C11 0.0174(11) 0.0181(10) 0.0092(9) 0.0001(8) 0.0010(7) -0.0012(8)
C12 0.0163(11) 0.0190(11) 0.0102(9) -0.0017(8) 0.0001(7) -0.0035(8)
C13 0.0162(12) 0.0271(12) 0.0241(11) 0.0003(10) -0.0008(9) -0.0058(9)
C14 0.0285(13) 0.0203(11) 0.0234(11) -0.0086(9) 0.0007(9) 0.0005(9)
C15 0.0117(10) 0.0199(10) 0.0158(10) 0.0037(8) 0.0025(8) -0.0004(8)
C16 0.0210(13) 0.0342(14) 0.0182(11) 0.0005(9) 0.0100(9) -0.0067(9)
C17 0.0215(12) 0.0305(13) 0.0209(11) 0.0026(10) -0.0014(9) -0.0122(10)
C18 0.0163(10) 0.0147(10) 0.0105(9) 0.0013(7) 0.0052(7) 0.0001(8)
C19 0.0210(12) 0.0206(11) 0.0187(11) 0.0047(9) 0.0055(8) 0.0092(9)

loop_
_atom_type_symbol
_atom_type_description
_atom_type_scat_dispersion_real
_atom_type_scat_dispersion_imag
_atom_type_scat_source
C C 0.0181 0.0091 'International Tables Vol C Tables 4.2.6.8 and 6.1.1.4'
H H 0.0000 0.0000 'International Tables Vol C Tables 4.2.6.8 and 6.1.1.4'
F F 0.0727 0.0534 'International Tables Vol C Tables 4.2.6.8 and 6.1.1.4'
N N 0.0311 0.0180 'International Tables Vol C Tables 4.2.6.8 and 6.1.1.4'
Ni Ni -3.0029 0.5091 'International Tables Vol C Tables 4.2.6.8 and 6.1.1.4'
O O 0.0492 0.0322 'International Tables Vol C Tables 4.2.6.8 and 6.1.1.4'
P P 0.2955 0.4335 'International Tables Vol C Tables 4.2.6.8 and 6.1.1.4'
Sb Sb -0.0562 5.8946 'International Tables Vol C Tables 4.2.6.8 and 6.1.1.4'

loop_
_geom_angle_atom_site_label_1
_geom_angle_atom_site_label_2
_geom_angle_atom_site_label_3
_geom_angle
_geom_angle_site_symmetry_1
_geom_angle_site_symmetry_3
_geom_angle_publ_flag
F1 Sb1 F5 89.75(6) . . ?
F2 Sb1 F1 90.10(7) . . ?
F2 Sb1 F3 90.49(7) . . ?
F2 Sb1 F4 90.48(7) . . ?
F2 Sb1 F5 179.41(6) . . ?
F3 Sb1 F1 89.08(7) . . ?
F3 Sb1 F5 90.07(7) . . ?
F4 Sb1 F1 89.15(7) . . ?
F4 Sb1 F3 177.98(8) . . ?
F4 Sb1 F5 88.95(6) . . ?
F6 Sb1 F1 178.84(7) . . ?
F6 Sb1 F2 90.76(7) . . ?
F6 Sb1 F3 90.13(8) . . ?
F6 Sb1 F4 91.62(9) . . ?
F6 Sb1 F5 89.40(6) . . ?
N1 Ni1 P1 165.01(5) . . ?
N21 Ni1 P1 97.21(6) . . ?
N21 Ni1 N1 96.71(7) . . ?
C1 Ni1 P1 81.21(7) . . ?
C1 Ni1 N1 85.14(8) . . ?
C1 Ni1 N21 176.83(9) . . ?
O1 P1 Ni1 107.87(5) . . ?
O1 P1 C12 101.56(9) . . ?
O1 P1 C15 103.64(9) . . ?
C12 P1 Ni1 115.56(7) . . ?
C15 P1 Ni1 116.49(7) . . ?
C15 P1 C12 109.86(10) . . ?
C2 O1 P1 110.35(12) . . ?
C10 O2 C9 110.58(16) . . ?
C7 N1 Ni1 110.17(12) . . ?
C8 N1 Ni1 103.79(12) . . ?
C8 N1 C7 111.06(16) . . ?
C11 N1 Ni1 113.55(13) . . ?
C11 N1 C7 110.18(16) . . ?
C11 N1 C8 107.91(16) . . ?
C18 N21 Ni1 174.11(18) . . ?
C2 C1 Ni1 124.22(16) . . ?
C6 C1 Ni1 117.30(15) . . ?
C6 C1 C2 118.47(19) . . ?
O1 C2 C1 116.29(18) . . ?
C3 C2 O1 121.13(19) . . ?
C3 C2 C1 122.6(2) . . ?
C2 C3 H3 121.1 . . ?
C2 C3 C4 117.7(2) . . ?
C4 C3 H3 121.1 . . ?
C3 C4 H4 119.4 . . ?
C5 C4 C3 121.2(2) . . ?
C5 C4 H4 119.4 . . ?
C4 C5 H5 120.2 . . ?
C4 C5 C6 119.7(2) . . ?
C6 C5 H5 120.2 . . ?
C1 C6 C5 120.33(19) . . ?
C1 C6 C7 115.76(19) . . ?
C5 C6 C7 123.83(19) . . ?
N1 C7 H7A 109.9 . . ?
N1 C7 H7B 109.9 . . ?
C6 C7 N1 109.09(17) . . ?
C6 C7 H7A 109.9 . . ?
C6 C7 H7B 109.9 . . ?
H7A C7 H7B 108.3 . . ?
N1 C8 H8A 109.0 . . ?
N1 C8 H8B 109.0 . . ?
N1 C8 C9 113.00(17) . . ?
H8A C8 H8B 107.8 . . ?
C9 C8 H8A 109.0 . . ?
C9 C8 H8B 109.0 . . ?
O2 C9 C8 111.25(18) . . ?
O2 C9 H9A 109.4 . . ?
O2 C9 H9B 109.4 . . ?
C8 C9 H9A 109.4 . . ?
C8 C9 H9B 109.4 . . ?
H9A C9 H9B 108.0 . . ?
O2 C10 H10A 109.5 . . ?
O2 C10 H10B 109.5 . . ?
O2 C10 C11 110.65(17) . . ?
H10A C10 H10B 108.1 . . ?
C11 C10 H10A 109.5 . . ?
C11 C10 H10B 109.5 . . ?
N1 C11 C10 111.90(17) . . ?
N1 C11 H11A 109.2 . . ?
N1 C11 H11B 109.2 . . ?
C10 C11 H11A 109.2 . . ?
C10 C11 H11B 109.2 . . ?
H11A C11 H11B 107.9 . . ?
P1 C12 H12 108.2 . . ?
C13 C12 P1 108.28(15) . . ?
C13 C12 H12 108.2 . . ?
C14 C12 P1 111.72(15) . . ?
C14 C12 H12 108.2 . . ?
C14 C12 C13 112.18(19) . . ?
C12 C13 H13A 109.5 . . ?
C12 C13 H13B 109.5 . . ?
C12 C13 H13C 109.5 . . ?
H13A C13 H13B 109.5 . . ?
H13A C13 H13C 109.5 . . ?
H13B C13 H13C 109.5 . . ?
C12 C14 H14A 109.5 . . ?
C12 C14 H14B 109.5 . . ?
C12 C14 H14C 109.5 . . ?
H14A C14 H14B 109.5 . . ?
H14A C14 H14C 109.5 . . ?
H14B C14 H14C 109.5 . . ?
P1 C15 H15 107.7 . . ?
C16 C15 P1 113.90(16) . . ?
C16 C15 H15 107.7 . . ?
C16 C15 C17 111.79(19) . . ?
C17 C15 P1 107.74(16) . . ?
C17 C15 H15 107.7 . . ?
C15 C16 H16A 109.5 . . ?
C15 C16 H16B 109.5 . . ?
C15 C16 H16C 109.5 . . ?
H16A C16 H16B 109.5 . . ?
H16A C16 H16C 109.5 . . ?
H16B C16 H16C 109.5 . . ?
C15 C17 H17A 109.5 . . ?
C15 C17 H17B 109.5 . . ?
C15 C17 H17C 109.5 . . ?
H17A C17 H17B 109.5 . . ?
H17A C17 H17C 109.5 . . ?
H17B C17 H17C 109.5 . . ?
N21 C18 C19 179.5(2) . . ?
C18 C19 H19A 109.5 . . ?
C18 C19 H19B 109.5 . . ?
C18 C19 H19C 109.5 . . ?
H19A C19 H19B 109.5 . . ?
H19A C19 H19C 109.5 . . ?
H19B C19 H19C 109.5 . . ?

loop_
_geom_bond_atom_site_label_1
_geom_bond_atom_site_label_2
_geom_bond_distance
_geom_bond_site_symmetry_2
_geom_bond_publ_flag
Sb1 F1 1.8799(13) . ?
Sb1 F2 1.8723(14) . ?
Sb1 F3 1.8773(15) . ?
Sb1 F4 1.8766(14) . ?
Sb1 F5 1.8867(13) . ?
Sb1 F6 1.8661(14) . ?
Ni1 P1 2.1268(6) . ?
Ni1 N1 2.0187(17) . ?
Ni1 N21 1.9047(18) . ?
Ni1 C1 1.852(2) . ?
P1 O1 1.6501(15) . ?
P1 C12 1.819(2) . ?
P1 C15 1.815(2) . ?
O1 C2 1.388(3) . ?
O2 C9 1.431(3) . ?
O2 C10 1.427(3) . ?
N1 C7 1.510(3) . ?
N1 C8 1.500(3) . ?
N1 C11 1.497(3) . ?
N21 C18 1.138(3) . ?
C1 C2 1.396(3) . ?
C1 C6 1.391(3) . ?
C2 C3 1.385(3) . ?
C3 H3 0.9500 . ?
C3 C4 1.400(3) . ?
C4 H4 0.9500 . ?
C4 C5 1.387(3) . ?
C5 H5 0.9500 . ?
C5 C6 1.399(3) . ?
C6 C7 1.500(3) . ?
C7 H7A 0.9900 . ?
C7 H7B 0.9900 . ?
C8 H8A 0.9900 . ?
C8 H8B 0.9900 . ?
C8 C9 1.522(3) . ?
C9 H9A 0.9900 . ?
C9 H9B 0.9900 . ?
C10 H10A 0.9900 . ?
C10 H10B 0.9900 . ?
C10 C11 1.515(3) . ?
C11 H11A 0.9900 . ?
C11 H11B 0.9900 . ?
C12 H12 1.0000 . ?
C12 C13 1.530(3) . ?
C12 C14 1.529(3) . ?
C13 H13A 0.9800 . ?
C13 H13B 0.9800 . ?
C13 H13C 0.9800 . ?
C14 H14A 0.9800 . ?
C14 H14B 0.9800 . ?
C14 H14C 0.9800 . ?
C15 H15 1.0000 . ?
C15 C16 1.534(3) . ?
C15 C17 1.535(3) . ?
C16 H16A 0.9800 . ?
C16 H16B 0.9800 . ?
C16 H16C 0.9800 . ?
C17 H17A 0.9800 . ?
C17 H17B 0.9800 . ?
C17 H17C 0.9800 . ?
C18 C19 1.457(3) . ?
C19 H19A 0.9800 . ?
C19 H19B 0.9800 . ?
C19 H19C 0.9800 . ?

loop_
_geom_torsion_atom_site_label_1
_geom_torsion_atom_site_label_2
_geom_torsion_atom_site_label_3
_geom_torsion_atom_site_label_4
_geom_torsion
_geom_torsion_site_symmetry_1
_geom_torsion_site_symmetry_2
_geom_torsion_site_symmetry_3
_geom_torsion_site_symmetry_4
_geom_torsion_publ_flag
Ni1 P1 O1 C2 -2.43(14) . . . . ?
Ni1 P1 C12 C13 50.82(17) . . . . ?
Ni1 P1 C12 C14 -73.20(17) . . . . ?
Ni1 P1 C15 C16 -176.58(14) . . . . ?
Ni1 P1 C15 C17 -51.97(17) . . . . ?
Ni1 N1 C7 C6 16.8(2) . . . . ?
Ni1 N1 C8 C9 171.91(15) . . . . ?
Ni1 N1 C11 C10 -167.65(14) . . . . ?
Ni1 C1 C2 O1 -1.2(3) . . . . ?
Ni1 C1 C2 C3 179.88(16) . . . . ?
Ni1 C1 C6 C5 179.27(16) . . . . ?
Ni1 C1 C6 C7 2.2(2) . . . . ?
P1 Ni1 C1 C2 -0.37(17) . . . . ?
P1 Ni1 C1 C6 -179.77(16) . . . . ?
P1 O1 C2 C1 2.3(2) . . . . ?
P1 O1 C2 C3 -178.69(17) . . . . ?
O1 P1 C12 C13 -65.61(16) . . . . ?
O1 P1 C12 C14 170.37(15) . . . . ?
O1 P1 C15 C16 -58.31(18) . . . . ?
O1 P1 C15 C17 66.31(16) . . . . ?
O1 C2 C3 C4 -178.1(2) . . . . ?
O2 C10 C11 N1 59.4(2) . . . . ?
N1 Ni1 C1 C2 -174.15(19) . . . . ?
N1 Ni1 C1 C6 6.45(16) . . . . ?
N1 C8 C9 O2 -54.8(2) . . . . ?
C1 C2 C3 C4 0.8(3) . . . . ?
C1 C6 C7 N1 -12.9(3) . . . . ?
C2 C1 C6 C5 -0.2(3) . . . . ?
C2 C1 C6 C7 -177.23(19) . . . . ?
C2 C3 C4 C5 0.0(3) . . . . ?
C3 C4 C5 C6 -0.8(3) . . . . ?
C4 C5 C6 C1 0.9(3) . . . . ?
C4 C5 C6 C7 177.7(2) . . . . ?
C5 C6 C7 N1 170.15(19) . . . . ?
C6 C1 C2 O1 178.23(18) . . . . ?
C6 C1 C2 C3 -0.7(3) . . . . ?
C7 N1 C8 C9 -69.7(2) . . . . ?
C7 N1 C11 C10 68.2(2) . . . . ?
C8 N1 C7 C6 -97.61(19) . . . . ?
C8 N1 C11 C10 -53.2(2) . . . . ?
C9 O2 C10 C11 -60.7(2) . . . . ?
C10 O2 C9 C8 58.3(2) . . . . ?
C11 N1 C7 C6 142.87(17) . . . . ?
C11 N1 C8 C9 51.1(2) . . . . ?
C12 P1 O1 C2 119.50(14) . . . . ?
C12 P1 C15 C16 49.57(19) . . . . ?
C12 P1 C15 C17 174.18(15) . . . . ?
C15 P1 O1 C2 -126.52(14) . . . . ?
C15 P1 C12 C13 -174.88(15) . . . . ?
C15 P1 C12 C14 61.10(18) . . . . ?
